data_4065116
loop_
_publ_author_name
'Kuczkowski, Andreas'
'Heimann, Stefan'
'Weber, Anna'
'Schulz, Stephan'
'Bl\"aser, Dieter'
'W\"olper, Christoph'

_publ_section_title
;
 Structural Characterization of Et4Sb2and Et4Bi2
;
_journal_issue 17
_journal_name_full Organometallics
_journal_page_first 4730
_journal_paper_doi 10.1021/om2005723
_journal_volume 30
_journal_year 2011
_chemical_formula_moiety 'C8 H20 Sb2'
_chemical_formula_sum 'C8 H20 Sb2'
_chemical_formula_weight 359.74
_chemical_name_systematic
; 
 ? 
;
_space_group_IT_number 2
_symmetry_cell_setting triclinic
_symmetry_space_group_name_Hall '-P 1'
_symmetry_space_group_name_H-M 'P -1'
_atom_sites_solution_hydrogens geom
_atom_sites_solution_primary direct
_atom_sites_solution_secondary difmap
_audit_creation_method SHELXL-97
_cell_angle_alpha 110.092(3)
_cell_angle_beta 92.270(3)
_cell_angle_gamma 99.908(3)
_cell_formula_units_Z 2
_cell_length_a 6.5253(3)
_cell_length_b 8.7886(5)
_cell_length_c 11.8046(7)
_cell_measurement_reflns_used 7247
_cell_measurement_temperature 169(1)
_cell_measurement_theta_max 30.5
_cell_measurement_theta_min 2.54
_cell_volume 622.72(6)
_computing_cell_refinement 'BRUKER AXS SMART APEX 2 Vers. 3.0-2009'
_computing_data_collection 'BRUKER AXS SMART APEX 2 Vers. 3.0-2009'
_computing_data_reduction 'BRUKER AXS SMART APEX 2 Vers. 3.0-2009'
_computing_molecular_graphics 'BRUKER AXS SHELXTL (c) 2008 / Vers. 2008/4'
_computing_publication_material 'BRUKER AXS SHELXTL (c) 2008 / Vers. 2008/4'
_computing_structure_refinement 'BRUKER AXS SHELXTL (c) 2008 / Vers. 2008/4'
_computing_structure_solution 'BRUKER AXS SMART APEX 2 Vers. 3.0-2009'
_diffrn_ambient_temperature 169(1)
_diffrn_detector_area_resol_mean 512
_diffrn_measured_fraction_theta_full 0.693
_diffrn_measured_fraction_theta_max 0.693
_diffrn_measurement_device_type
; 
 Siemens SMART three axis goniometer with APEX II area detector system
;
_diffrn_measurement_method
;
 Data collection strategy APEX 2 / COSMO
 with chi = 0 deg
;
_diffrn_radiation_monochromator graphite
_diffrn_radiation_source 'fine-focus sealed tube'
_diffrn_radiation_type MoK\a
_diffrn_radiation_wavelength 0.71073
_diffrn_reflns_av_R_equivalents 0.0259
_diffrn_reflns_av_sigmaI/netI 0.0215
_diffrn_reflns_limit_h_max 9
_diffrn_reflns_limit_h_min -9
_diffrn_reflns_limit_k_max 11
_diffrn_reflns_limit_k_min -12
_diffrn_reflns_limit_l_max 16
_diffrn_reflns_limit_l_min -14
_diffrn_reflns_number 9963
_diffrn_reflns_theta_full 30.50
_diffrn_reflns_theta_max 30.50
_diffrn_reflns_theta_min 1.85
_exptl_absorpt_coefficient_mu 4.286
_exptl_absorpt_correction_T_max 0.75
_exptl_absorpt_correction_T_min 0.42
_exptl_absorpt_correction_type multi-scan
_exptl_absorpt_process_details
; 
 BRUKER AXS SMART APEX 2 Vers. 3.0-2009
 R.H. Blessing, Acta Cryst. (1995) A51 33-38 
;
_exptl_crystal_colour 'dark red'
_exptl_crystal_density_diffrn 1.919
_exptl_crystal_density_method 'not measured'
_exptl_crystal_description cylindric
_exptl_crystal_F_000 340
_exptl_crystal_size_max 0.3
_exptl_crystal_size_mid 0.3
_exptl_crystal_size_min 0.3
_refine_diff_density_max 2.133
_refine_diff_density_min -1.379
_refine_diff_density_rms 0.210
_refine_ls_extinction_method none
_refine_ls_goodness_of_fit_ref 1.084
_refine_ls_hydrogen_treatment constr
_refine_ls_matrix_type full
_refine_ls_number_parameters 91
_refine_ls_number_reflns 2631
_refine_ls_number_restraints 0
_refine_ls_restrained_S_all 1.084
_refine_ls_R_factor_all 0.0505
_refine_ls_R_factor_gt 0.0445
_refine_ls_shift/su_max 0.000
_refine_ls_shift/su_mean 0.000
_refine_ls_structure_factor_coef Fsqd
_refine_ls_weighting_details 'calc w=1/[\s^2^(Fo^2^)+(0.0693P)^2^+2.3255P] where P=(Fo^2^+2Fc^2^)/3'
_refine_ls_weighting_scheme calc
_refine_ls_wR_factor_gt 0.1111
_refine_ls_wR_factor_ref 0.1212
_reflns_number_gt 2296
_reflns_number_total 2631
_reflns_threshold_expression >2sigma(I)
_cod_data_source_file om2005723_si_001.cif
_cod_data_source_block aku_1054m
_cod_original_sg_symbol_H-M P-1
_cod_database_code 4065116

loop_
_symmetry_equiv_pos_as_xyz
'x, y, z'
'-x, -y, -z'

loop_
_atom_site_label
_atom_site_type_symbol
_atom_site_fract_x
_atom_site_fract_y
_atom_site_fract_z
_atom_site_U_iso_or_equiv
_atom_site_adp_type
_atom_site_occupancy
_atom_site_symmetry_multiplicity
_atom_site_calc_flag
_atom_site_refinement_flags
Sb1 Sb 0.27739(6) 0.23246(5) 0.25512(4) 0.03471(18) Uani 1 1 d .
Sb2 Sb 0.71336(6) 0.23570(5) 0.26032(4) 0.03685(18) Uani 1 1 d .
C1 C 0.1761(10) -0.0246(8) 0.2367(7) 0.0402(17) Uani 1 1 d .
H1A H 0.1924 -0.0318 0.3184 0.048 Uiso 1 1 d R
H1B H 0.0249 -0.0578 0.2080 0.048 Uiso 1 1 d R
C2 C 0.2880(12) -0.1513(9) 0.1516(8) 0.054(2) Uani 1 1 d .
H2A H 0.2846 -0.1399 0.0718 0.081 Uiso 1 1 d R
H2B H 0.2172 -0.2631 0.1430 0.081 Uiso 1 1 d R
H2C H 0.4336 -0.1319 0.1855 0.081 Uiso 1 1 d R
C3 C 0.2307(11) 0.1913(9) 0.0641(7) 0.0407(16) Uani 1 1 d .
H3A H 0.3108 0.1074 0.0197 0.049 Uiso 1 1 d R
H3B H 0.0807 0.1458 0.0351 0.049 Uiso 1 1 d R
C4 C 0.2955(19) 0.3454(11) 0.0342(9) 0.074(3) Uani 1 1 d .
H4A H 0.2211 0.4307 0.0803 0.111 Uiso 1 1 d R
H4B H 0.2617 0.3197 -0.0529 0.111 Uiso 1 1 d R
H4C H 0.4466 0.3857 0.0557 0.111 Uiso 1 1 d R
C5 C 0.7392(12) 0.1541(9) 0.4143(8) 0.0476(19) Uani 1 1 d .
H5A H 0.6938 0.0323 0.3842 0.057 Uiso 1 1 d R
H5B H 0.8886 0.1801 0.4461 0.057 Uiso 1 1 d R
C6 C 0.6147(12) 0.2277(9) 0.5195(8) 0.051(2) Uani 1 1 d .
H6A H 0.6400 0.3481 0.5421 0.077 Uiso 1 1 d R
H6B H 0.6590 0.2002 0.5892 0.077 Uiso 1 1 d R
H6C H 0.4651 0.1820 0.4949 0.077 Uiso 1 1 d R
C7 C 0.8082(11) 0.4970(8) 0.3654(7) 0.0436(17) Uani 1 1 d .
H7A H 0.7168 0.5269 0.4313 0.052 Uiso 1 1 d R
H7B H 0.9533 0.5188 0.4036 0.052 Uiso 1 1 d R
C8 C 0.7981(16) 0.6075(10) 0.2904(9) 0.065(3) Uani 1 1 d .
H8A H 0.8714 0.5684 0.2182 0.097 Uiso 1 1 d R
H8B H 0.8648 0.7215 0.3394 0.097 Uiso 1 1 d R
H8C H 0.6515 0.6033 0.2656 0.097 Uiso 1 1 d R

loop_
_atom_site_aniso_label
_atom_site_aniso_U_11
_atom_site_aniso_U_22
_atom_site_aniso_U_33
_atom_site_aniso_U_23
_atom_site_aniso_U_13
_atom_site_aniso_U_12
Sb1 0.0316(2) 0.0358(3) 0.0374(4) 0.0130(3) 0.0045(2) 0.00829(17)
Sb2 0.0311(2) 0.0408(3) 0.0389(4) 0.0135(3) 0.0057(2) 0.00869(18)
C1 0.042(3) 0.039(3) 0.040(5) 0.016(4) 0.003(3) 0.005(3)
C2 0.058(4) 0.038(4) 0.069(7) 0.020(5) 0.011(4) 0.014(3)
C3 0.042(3) 0.043(4) 0.032(5) 0.012(4) -0.007(3) 0.000(3)
C4 0.120(9) 0.047(5) 0.053(7) 0.025(5) -0.004(6) -0.002(5)
C5 0.051(4) 0.045(4) 0.053(6) 0.022(4) 0.007(4) 0.015(3)
C6 0.051(4) 0.055(4) 0.057(6) 0.031(5) 0.012(4) 0.014(3)
C7 0.044(3) 0.043(4) 0.047(5) 0.021(4) 0.003(3) 0.006(3)
C8 0.087(6) 0.044(4) 0.069(7) 0.030(5) 0.012(5) 0.007(4)

loop_
_atom_type_symbol
_atom_type_description
_atom_type_scat_dispersion_real
_atom_type_scat_dispersion_imag
_atom_type_scat_source
C C 0.0033 0.0016 'International Tables Vol C Tables 4.2.6.8 and 6.1.1.4'
H H 0.0000 0.0000 'International Tables Vol C Tables 4.2.6.8 and 6.1.1.4'
Sb Sb -0.5866 1.5461 'International Tables Vol C Tables 4.2.6.8 and 6.1.1.4'

loop_
_geom_angle_atom_site_label_1
_geom_angle_atom_site_label_2
_geom_angle_atom_site_label_3
_geom_angle
C3 Sb1 C1 96.0(3)
C3 Sb1 Sb2 95.18(18)
C1 Sb1 Sb2 97.20(17)
C7 Sb2 C5 95.6(3)
C7 Sb2 Sb1 95.36(18)
C5 Sb2 Sb1 96.61(19)
C2 C1 Sb1 117.2(4)
C4 C3 Sb1 113.8(6)
C6 C5 Sb2 116.6(4)
C8 C7 Sb2 113.5(6)

loop_
_geom_bond_atom_site_label_1
_geom_bond_atom_site_label_2
_geom_bond_distance
Sb1 C3 2.157(7)
Sb1 C1 2.174(6)
Sb1 Sb2 2.8381(5)
Sb2 C7 2.166(7)
Sb2 C5 2.182(7)
C1 C2 1.533(10)
C3 C4 1.511(9)
C5 C6 1.527(10)
C7 C8 1.529(9)

loop_
_geom_torsion_atom_site_label_1
_geom_torsion_atom_site_label_2
_geom_torsion_atom_site_label_3
_geom_torsion_atom_site_label_4
_geom_torsion
C3 Sb1 Sb2 C7 110.4(3)
C1 Sb1 Sb2 C7 -152.9(3)
C3 Sb1 Sb2 C5 -153.3(3)
C1 Sb1 Sb2 C5 -56.6(3)
C3 Sb1 C1 C2 55.5(6)
Sb2 Sb1 C1 C2 -40.5(6)
C1 Sb1 C3 C4 -177.1(6)
Sb2 Sb1 C3 C4 -79.3(6)
C7 Sb2 C5 C6 55.3(6)
Sb1 Sb2 C5 C6 -40.8(6)
C5 Sb2 C7 C8 -176.1(6)
Sb1 Sb2 C7 C8 -78.9(5)
